data_2219908
loop_
_publ_author_name
'Yu, Shan-Shan'
'Xian, Hua'
'Tian, Zheng-Fang'

_publ_section_title
;
 Bis[1-(2,6-dichlorobenzyl)-3-methylpyrazin-1-ium]
 bis(maleonitriledithiolato)nickelate(II)
;
_journal_coeditor_code IS2350
_journal_issue 11
_journal_name_full 'Acta Crystallographica Section E'
_journal_page_first m1444
_journal_paper_doi 10.1107/S1600536808034776
_journal_volume 64
_journal_year 2008
_chemical_formula_iupac '(C12 H11 Cl2 N2)2 [Ni (C4 N2 S2)2]'
_chemical_formula_moiety '2(C12 H11 Cl2 N2 +), C8 N4 Ni S4 2-'
_chemical_formula_sum 'C32 H22 Cl4 N8 Ni S4'
_chemical_formula_weight 847.33
_chemical_name_systematic
;
Bis[1-(2,6-dichlorobenzyl)-3-methylpyrazin-1-ium]
bis(maleonitriledithiolato)nickelate(II)
;
_space_group_IT_number 14
_symmetry_cell_setting monoclinic
_symmetry_space_group_name_Hall '-P 2ybc'
_symmetry_space_group_name_H-M 'P 1 21/c 1'
_atom_sites_solution_hydrogens geom
_atom_sites_solution_primary direct
_atom_sites_solution_secondary difmap
_audit_creation_method SHELXL-97
_cell_angle_alpha 90.00
_cell_angle_beta 111.243(4)
_cell_angle_gamma 90.00
_cell_formula_units_Z 2
_cell_length_a 9.081(2)
_cell_length_b 20.238(5)
_cell_length_c 10.489(2)
_cell_measurement_reflns_used 773
_cell_measurement_temperature 298(2)
_cell_measurement_theta_max 21.238
_cell_measurement_theta_min 2.608
_cell_volume 1796.7(7)
_computing_cell_refinement 'SAINT (Bruker, 2000)'
_computing_data_collection 'SMART (Bruker, 2000)'
_computing_data_reduction 'SAINT (Bruker, 2000)'
_computing_molecular_graphics 'SHELXTL (Sheldrick, 2008)'
_computing_publication_material 'SHELXTL (Sheldrick, 2008)'
_computing_structure_refinement 'SHELXL97 (Sheldrick, 2008)'
_computing_structure_solution 'SHELXS97 (Sheldrick, 2008)'
_diffrn_ambient_temperature 298(2)
_diffrn_measured_fraction_theta_full 0.997
_diffrn_measured_fraction_theta_max 0.997
_diffrn_measurement_device_type 'Bruker SMART CCD area-detector'
_diffrn_measurement_method '\f and \w'
_diffrn_radiation_monochromator graphite
_diffrn_radiation_source 'fine-focus sealed tube'
_diffrn_radiation_type MoK\a
_diffrn_radiation_wavelength 0.71073
_diffrn_reflns_av_R_equivalents 0.0864
_diffrn_reflns_av_sigmaI/netI 0.0881
_diffrn_reflns_limit_h_max 6
_diffrn_reflns_limit_h_min -10
_diffrn_reflns_limit_k_max 23
_diffrn_reflns_limit_k_min -24
_diffrn_reflns_limit_l_max 12
_diffrn_reflns_limit_l_min -12
_diffrn_reflns_number 8822
_diffrn_reflns_theta_full 25.00
_diffrn_reflns_theta_max 25.00
_diffrn_reflns_theta_min 2.01
_exptl_absorpt_coefficient_mu 1.107
_exptl_absorpt_correction_T_max 0.8089
_exptl_absorpt_correction_T_min 0.7323
_exptl_absorpt_correction_type multi-scan
_exptl_absorpt_process_details '(<i>SADABS</i>; Bruker, 2000)'
_exptl_crystal_colour black
_exptl_crystal_density_diffrn 1.566
_exptl_crystal_density_method 'not measured'
_exptl_crystal_description block
_exptl_crystal_F_000 860
_exptl_crystal_size_max 0.30
_exptl_crystal_size_mid 0.20
_exptl_crystal_size_min 0.20
_refine_diff_density_max 0.506
_refine_diff_density_min -0.301
_refine_ls_extinction_method none
_refine_ls_goodness_of_fit_ref 0.963
_refine_ls_hydrogen_treatment constr
_refine_ls_matrix_type full
_refine_ls_number_parameters 224
_refine_ls_number_reflns 3159
_refine_ls_number_restraints 0
_refine_ls_restrained_S_all 0.963
_refine_ls_R_factor_all 0.0893
_refine_ls_R_factor_gt 0.0548
_refine_ls_shift/su_max 0.001
_refine_ls_shift/su_mean 0.000
_refine_ls_structure_factor_coef Fsqd
_refine_ls_weighting_details 'calc w=1/[\s^2^(Fo^2^)+(0.0362P)^2^] where P=(Fo^2^+2Fc^2^)/3'
_refine_ls_weighting_scheme calc
_refine_ls_wR_factor_gt 0.1028
_refine_ls_wR_factor_ref 0.1136
_reflns_number_gt 2170
_reflns_number_total 3159
_reflns_threshold_expression I>2\s(I)
_cod_data_source_file is2350.cif
_cod_data_source_block I
_cod_original_cell_volume 1796.6(7)
_cod_original_sg_symbol_H-M 'P 21/c'
_cod_database_code 2219908
_cod_database_fobs_code 2219908

loop_
_symmetry_equiv_pos_as_xyz
'x, y, z'
'-x, y+1/2, -z+1/2'
'-x, -y, -z'
'x, -y-1/2, z-1/2'

loop_
_atom_site_type_symbol
_atom_site_label
_atom_site_fract_x
_atom_site_fract_y
_atom_site_fract_z
_atom_site_U_iso_or_equiv
_atom_site_adp_type
_atom_site_calc_flag
_atom_site_refinement_flags
_atom_site_occupancy
Ni Ni1 0.0000 0.5000 0.0000 0.0410(2) Uani d S 1
C C1 0.1965(5) 0.45625(18) -0.1702(4) 0.0434(10) Uani d . 1
C C2 0.3109(6) 0.45822(19) -0.2353(5) 0.0475(11) Uani d . 1
C C3 -0.0857(5) 0.59184(19) 0.1944(4) 0.0445(11) Uani d . 1
C C4 -0.0777(5) 0.6476(2) 0.2820(5) 0.0489(11) Uani d . 1
C C5 0.5497(5) 0.67689(19) 0.7483(4) 0.0418(10) Uani d . 1
C C6 0.4392(5) 0.6850(2) 0.6168(5) 0.0508(11) Uani d . 1
C C7 0.3690(6) 0.7445(3) 0.5682(5) 0.0676(14) Uani d . 1
H H7 0.2936 0.7477 0.4804 0.081 Uiso calc R 1
C C8 0.4110(6) 0.7986(2) 0.6501(6) 0.0735(16) Uani d . 1
H H8 0.3661 0.8394 0.6172 0.088 Uiso calc R 1
C C9 0.5185(6) 0.7936(2) 0.7801(6) 0.0675(14) Uani d . 1
H H9 0.5465 0.8309 0.8356 0.081 Uiso calc R 1
C C10 0.5857(5) 0.7331(2) 0.8293(5) 0.0505(12) Uani d . 1
C C11 0.6274(5) 0.61171(19) 0.7983(4) 0.0486(11) Uani d . 1
H H11A 0.6794 0.6130 0.8970 0.058 Uiso calc R 1
H H11B 0.5479 0.5772 0.7759 0.058 Uiso calc R 1
C C12 0.7394(5) 0.53854(19) 0.6677(5) 0.0512(12) Uani d . 1
H H12 0.6629 0.5071 0.6629 0.061 Uiso calc R 1
C C13 0.8486(6) 0.5274(2) 0.6073(4) 0.0524(12) Uani d . 1
H H13 0.8429 0.4881 0.5597 0.063 Uiso calc R 1
C C14 0.9720(5) 0.6256(2) 0.6865(4) 0.0448(10) Uani d . 1
C C15 0.8622(5) 0.63866(18) 0.7459(4) 0.0408(10) Uani d . 1
H H15 0.8696 0.6776 0.7949 0.049 Uiso calc R 1
C C16 1.1035(5) 0.6723(2) 0.7000(5) 0.0666(14) Uani d . 1
H H16A 1.2027 0.6502 0.7430 0.100 Uiso calc R 1
H H16B 1.0971 0.7094 0.7547 0.100 Uiso calc R 1
H H16C 1.0953 0.6874 0.6109 0.100 Uiso calc R 1
Cl Cl1 0.38504(16) 0.61665(7) 0.50983(14) 0.0775(4) Uani d . 1
Cl Cl2 0.71852(16) 0.72925(6) 0.99706(13) 0.0719(4) Uani d . 1
N N1 0.4021(5) 0.46159(18) -0.2871(4) 0.0651(12) Uani d . 1
N N2 -0.0664(5) 0.69443(19) 0.3446(4) 0.0688(12) Uani d . 1
N N3 0.7460(4) 0.59632(15) 0.7340(3) 0.0415(9) Uani d . 1
N N4 0.9619(4) 0.57012(18) 0.6139(4) 0.0535(10) Uani d . 1
S S1 0.20391(14) 0.51963(5) -0.05585(12) 0.0484(3) Uani d . 1
S S2 0.05266(14) 0.59091(5) 0.11563(12) 0.0532(3) Uani d . 1

loop_
_atom_site_aniso_label
_atom_site_aniso_U_11
_atom_site_aniso_U_22
_atom_site_aniso_U_33
_atom_site_aniso_U_12
_atom_site_aniso_U_13
_atom_site_aniso_U_23
Ni1 0.0481(5) 0.0298(4) 0.0442(5) 0.0004(3) 0.0155(4) -0.0004(3)
C1 0.053(3) 0.030(2) 0.048(3) 0.002(2) 0.018(2) 0.0027(18)
C2 0.058(3) 0.031(2) 0.054(3) -0.002(2) 0.021(3) 0.000(2)
C3 0.054(3) 0.034(2) 0.047(3) 0.005(2) 0.020(2) -0.0004(19)
C4 0.056(3) 0.037(3) 0.056(3) 0.001(2) 0.024(2) 0.002(2)
C5 0.040(3) 0.036(2) 0.057(3) -0.0008(18) 0.027(2) 0.006(2)
C6 0.042(3) 0.050(3) 0.066(3) -0.005(2) 0.027(2) 0.005(2)
C7 0.049(3) 0.075(4) 0.077(4) 0.015(3) 0.021(3) 0.031(3)
C8 0.075(4) 0.045(3) 0.113(5) 0.025(3) 0.049(4) 0.021(3)
C9 0.079(4) 0.044(3) 0.098(4) 0.008(3) 0.053(3) 0.001(3)
C10 0.051(3) 0.045(3) 0.066(3) 0.005(2) 0.034(2) 0.005(2)
C11 0.055(3) 0.043(2) 0.057(3) -0.001(2) 0.031(2) 0.005(2)
C12 0.052(3) 0.033(2) 0.066(3) 0.000(2) 0.019(2) 0.003(2)
C13 0.059(3) 0.041(3) 0.054(3) 0.005(2) 0.016(2) -0.004(2)
C14 0.042(3) 0.046(3) 0.046(3) 0.001(2) 0.015(2) 0.003(2)
C15 0.044(3) 0.029(2) 0.047(3) -0.0017(19) 0.014(2) 0.0026(18)
C16 0.056(3) 0.059(3) 0.089(4) -0.011(2) 0.032(3) -0.007(3)
Cl1 0.0753(10) 0.0753(9) 0.0747(10) -0.0217(7) 0.0185(7) -0.0094(7)
Cl2 0.0806(10) 0.0729(9) 0.0635(9) -0.0026(7) 0.0276(7) -0.0100(6)
N1 0.070(3) 0.052(3) 0.083(3) -0.004(2) 0.040(3) -0.001(2)
N2 0.091(3) 0.045(2) 0.076(3) -0.004(2) 0.036(2) -0.017(2)
N3 0.046(2) 0.0282(19) 0.049(2) 0.0030(15) 0.0164(17) 0.0058(15)
N4 0.053(3) 0.054(2) 0.053(2) 0.0067(19) 0.0196(19) -0.0017(19)
S1 0.0551(8) 0.0365(6) 0.0549(8) -0.0057(5) 0.0214(6) -0.0049(5)
S2 0.0621(8) 0.0388(6) 0.0658(8) -0.0115(5) 0.0316(6) -0.0107(5)

loop_
_atom_type_symbol
_atom_type_description
_atom_type_scat_dispersion_real
_atom_type_scat_dispersion_imag
_atom_type_scat_source
C C 0.0033 0.0016 'International Tables Vol C Tables 4.2.6.8 and 6.1.1.4'
H H 0.0000 0.0000 'International Tables Vol C Tables 4.2.6.8 and 6.1.1.4'
N N 0.0061 0.0033 'International Tables Vol C Tables 4.2.6.8 and 6.1.1.4'
S S 0.1246 0.1234 'International Tables Vol C Tables 4.2.6.8 and 6.1.1.4'
Ni Ni 0.3393 1.1124 'International Tables Vol C Tables 4.2.6.8 and 6.1.1.4'
Cl Cl 0.1484 0.1585 'International Tables Vol C Tables 4.2.6.8 and 6.1.1.4'

loop_
_geom_angle_atom_site_label_1
_geom_angle_atom_site_label_2
_geom_angle_atom_site_label_3
_geom_angle_site_symmetry_1
_geom_angle_site_symmetry_3
_geom_angle
S2 Ni1 S2 . 3_565 180.00(3)
S2 Ni1 S1 . 3_565 92.37(4)
S2 Ni1 S1 3_565 3_565 87.63(4)
S2 Ni1 S1 . . 87.63(4)
S2 Ni1 S1 3_565 . 92.37(4)
S1 Ni1 S1 3_565 . 180.0
C3 C1 C2 3_565 . 123.1(4)
C3 C1 S1 3_565 . 119.9(3)
C2 C1 S1 . . 117.0(3)
N1 C2 C1 . . 178.2(4)
C1 C3 C4 3_565 . 123.0(4)
C1 C3 S2 3_565 . 121.3(3)
C4 C3 S2 . . 115.7(3)
N2 C4 C3 . . 174.5(5)
C10 C5 C6 . . 115.8(4)
C10 C5 C11 . . 122.1(4)
C6 C5 C11 . . 122.1(4)
C7 C6 C5 . . 123.0(4)
C7 C6 Cl1 . . 118.3(4)
C5 C6 Cl1 . . 118.7(3)
C8 C7 C6 . . 119.1(5)
C8 C7 H7 . . 120.5
C6 C7 H7 . . 120.5
C7 C8 C9 . . 120.6(5)
C7 C8 H8 . . 119.7
C9 C8 H8 . . 119.7
C8 C9 C10 . . 119.9(5)
C8 C9 H9 . . 120.0
C10 C9 H9 . . 120.0
C9 C10 C5 . . 121.6(4)
C9 C10 Cl2 . . 118.0(4)
C5 C10 Cl2 . . 120.4(3)
N3 C11 C5 . . 110.5(3)
N3 C11 H11A . . 109.6
C5 C11 H11A . . 109.6
N3 C11 H11B . . 109.6
C5 C11 H11B . . 109.6
H11A C11 H11B . . 108.1
N3 C12 C13 . . 118.3(4)
N3 C12 H12 . . 120.8
C13 C12 H12 . . 120.8
N4 C13 C12 . . 122.9(4)
N4 C13 H13 . . 118.5
C12 C13 H13 . . 118.5
N4 C14 C15 . . 120.4(4)
N4 C14 C16 . . 118.2(4)
C15 C14 C16 . . 121.4(4)
N3 C15 C14 . . 120.9(4)
N3 C15 H15 . . 119.6
C14 C15 H15 . . 119.6
C14 C16 H16A . . 109.5
C14 C16 H16B . . 109.5
H16A C16 H16B . . 109.5
C14 C16 H16C . . 109.5
H16A C16 H16C . . 109.5
H16B C16 H16C . . 109.5
C15 N3 C12 . . 119.4(4)
C15 N3 C11 . . 120.0(3)
C12 N3 C11 . . 120.5(3)
C13 N4 C14 . . 117.9(4)
C1 S1 Ni1 . . 103.14(15)
C3 S2 Ni1 . . 103.02(14)

loop_
_geom_bond_atom_site_label_1
_geom_bond_atom_site_label_2
_geom_bond_site_symmetry_2
_geom_bond_distance
Ni1 S2 . 2.1596(11)
Ni1 S2 3_565 2.1596(11)
Ni1 S1 3_565 2.1715(12)
Ni1 S1 . 2.1715(12)
C1 C3 3_565 1.356(5)
C1 C2 . 1.436(6)
C1 S1 . 1.741(4)
C2 N1 . 1.145(5)
C3 C1 3_565 1.356(5)
C3 C4 . 1.441(6)
C3 S2 . 1.736(4)
C4 N2 . 1.136(5)
C5 C10 . 1.387(5)
C5 C6 . 1.391(6)
C5 C11 . 1.498(5)
C6 C7 . 1.370(6)
C6 Cl1 . 1.737(4)
C7 C8 . 1.358(7)
C7 H7 . 0.9300
C8 C9 . 1.363(7)
C8 H8 . 0.9300
C9 C10 . 1.382(6)
C9 H9 . 0.9300
C10 Cl2 . 1.737(5)
C11 N3 . 1.496(5)
C11 H11A . 0.9700
C11 H11B . 0.9700
C12 N3 . 1.351(5)
C12 C13 . 1.375(6)
C12 H12 . 0.9300
C13 N4 . 1.326(5)
C13 H13 . 0.9300
C14 N4 . 1.341(5)
C14 C15 . 1.379(5)
C14 C16 . 1.489(6)
C15 N3 . 1.330(5)
C15 H15 . 0.9300
C16 H16A . 0.9600
C16 H16B . 0.9600
C16 H16C . 0.9600

loop_
_geom_torsion_atom_site_label_1
_geom_torsion_atom_site_label_2
_geom_torsion_atom_site_label_3
_geom_torsion_atom_site_label_4
_geom_torsion_site_symmetry_1
_geom_torsion
C10 C5 C6 C7 . 0.1(6)
C11 C5 C6 C7 . -178.7(4)
C10 C5 C6 Cl1 . -178.9(3)
C11 C5 C6 Cl1 . 2.3(5)
C5 C6 C7 C8 . 1.6(7)
Cl1 C6 C7 C8 . -179.4(4)
C6 C7 C8 C9 . -1.7(8)
C7 C8 C9 C10 . 0.1(8)
C8 C9 C10 C5 . 1.7(7)
C8 C9 C10 Cl2 . -178.5(4)
C6 C5 C10 C9 . -1.7(6)
C11 C5 C10 C9 . 177.1(4)
C6 C5 C10 Cl2 . 178.5(3)
C11 C5 C10 Cl2 . -2.7(5)
C10 C5 C11 N3 . -105.5(4)
C6 C5 C11 N3 . 73.2(5)
N3 C12 C13 N4 . 1.5(6)
N4 C14 C15 N3 . 0.9(6)
C16 C14 C15 N3 . -179.5(4)
C14 C15 N3 C12 . 2.8(6)
C14 C15 N3 C11 . -179.5(4)
C13 C12 N3 C15 . -3.9(6)
C13 C12 N3 C11 . 178.4(4)
C5 C11 N3 C15 . 56.1(5)
C5 C11 N3 C12 . -126.2(4)
C12 C13 N4 C14 . 2.1(6)
C15 C14 N4 C13 . -3.3(6)
C16 C14 N4 C13 . 177.1(4)
C3 C1 S1 Ni1 3_565 -4.5(4)
C2 C1 S1 Ni1 . 175.2(3)
S2 Ni1 S1 C1 . -175.14(14)
S2 Ni1 S1 C1 3_565 4.86(14)
C1 C3 S2 Ni1 3_565 -2.9(4)
C4 C3 S2 Ni1 . 179.2(3)
S1 Ni1 S2 C3 3_565 4.39(15)
S1 Ni1 S2 C3 . -175.61(15)
